data_4031093
loop_
_publ_author_name
'My\'sliwiec, Damian'
'Lis, Tadeusz'
'Gregoli\'nski, Janusz'
'St\;epie\'n, Marcin'

_publ_section_title
;
 Stereoselective Wittig Olefination as a Macrocyclization Tool. Synthesis
 of Large Carbazolophanes.
;
_journal_issue 12
_journal_name_full 'The Journal of organic chemistry'
_journal_page_first 6300
_journal_page_last 6312
_journal_paper_doi 10.1021/acs.joc.5b00745
_journal_volume 80
_journal_year 2015
_chemical_formula_moiety 'C54 H47 Br6 Cl2 N3'
_chemical_formula_sum 'C54 H47 Br6 Cl2 N3'
_chemical_formula_weight 1288.31
_chemical_name_systematic
;
 ?
;
_space_group_IT_number 2
_symmetry_cell_setting triclinic
_symmetry_space_group_name_Hall '-P 1'
_symmetry_space_group_name_H-M 'P -1'
_atom_sites_solution_hydrogens geom
_atom_sites_solution_primary direct
_atom_sites_solution_secondary difmap
_audit_creation_method SHELXL-97
_cell_angle_alpha 85.38(5)
_cell_angle_beta 88.00(4)
_cell_angle_gamma 73.02(5)
_cell_formula_units_Z 2
_cell_length_a 11.184(4)
_cell_length_b 14.370(6)
_cell_length_c 16.370(6)
_cell_measurement_reflns_used 9412
_cell_measurement_temperature 100(2)
_cell_measurement_theta_max 29
_cell_measurement_theta_min 2
_cell_volume 2507.8(18)
_computing_cell_refinement 'CrysAlis PRO (Agilent, 2011)'
_computing_data_collection 'CrysAlis PRO (Agilent, 2011)'
_computing_data_reduction 'CrysAlis PRO (Agilent, 2011)'
_computing_structure_refinement 'SHELXL-97 (Sheldrick, 1997)'
_computing_structure_solution 'SHELXS-97 (Sheldrick, 1990)'
_diffrn_ambient_temperature 100(2)
_diffrn_measured_fraction_theta_full 0.999
_diffrn_measured_fraction_theta_max 0.999
_diffrn_measurement_device_type 'Xcalibur PX with Ruby CCD'
_diffrn_measurement_method \w
_diffrn_radiation_monochromator graphite
_diffrn_radiation_source 'fine-focus sealed tube'
_diffrn_radiation_type MoK\a
_diffrn_radiation_wavelength 0.71073
_diffrn_reflns_av_R_equivalents 0.0619
_diffrn_reflns_av_sigmaI/netI 0.1247
_diffrn_reflns_limit_h_max 14
_diffrn_reflns_limit_h_min -15
_diffrn_reflns_limit_k_max 19
_diffrn_reflns_limit_k_min -19
_diffrn_reflns_limit_l_max 21
_diffrn_reflns_limit_l_min -21
_diffrn_reflns_number 26206
_diffrn_reflns_theta_full 25.50
_diffrn_reflns_theta_max 28.53
_diffrn_reflns_theta_min 2.73
_exptl_absorpt_coefficient_mu 4.950
_exptl_absorpt_correction_T_max 0.674
_exptl_absorpt_correction_T_min 0.530
_exptl_absorpt_correction_type analytical
_exptl_absorpt_process_details
;
CrysAlis RED, Oxford Diffraction Ltd.,
Version 1.171.32.5
Analytical numeric absorption correction using a
multifaceted crystal model based on expressions
 derived by R.C. Clark & J.S. Reid.
(Clark, R. C. & Reid, J. S. (1995). Acta Cryst. A51, 887-897)
;
_exptl_crystal_colour yellow
_exptl_crystal_density_diffrn 1.706
_exptl_crystal_density_method 'not measured'
_exptl_crystal_description block
_exptl_crystal_F_000 1272
_exptl_crystal_size_max 0.35
_exptl_crystal_size_mid 0.18
_exptl_crystal_size_min 0.16
_refine_diff_density_max 2.28
_refine_diff_density_min -1.02
_refine_diff_density_rms 0.217
_refine_ls_extinction_method none
_refine_ls_goodness_of_fit_ref 1.084
_refine_ls_hydrogen_treatment mixed
_refine_ls_matrix_type full
_refine_ls_number_parameters 586
_refine_ls_number_reflns 12718
_refine_ls_number_restraints 0
_refine_ls_restrained_S_all 1.084
_refine_ls_R_factor_all 0.1649
_refine_ls_R_factor_gt 0.1069
_refine_ls_shift/su_max 0.001
_refine_ls_shift/su_mean 0.000
_refine_ls_structure_factor_coef Fsqd
_refine_ls_weighting_details 'calc w=1/[\s^2^(Fo^2^)+(0.0644P)^2^+60.2705P] where P=(Fo^2^+2Fc^2^)/3'
_refine_ls_weighting_scheme calc
_refine_ls_wR_factor_gt 0.2428
_refine_ls_wR_factor_ref 0.2696
_reflns_number_gt 7748
_reflns_number_total 12718
_reflns_threshold_expression >2sigma(I)
_cod_data_source_file jo5b00745_si_007.cif
_cod_data_source_block dste46a
_cod_depositor_comments
;
The following automatic conversions were performed:

'_symmetry_cell_setting' value 'TRICLINIC' changed to 'triclinic'
according to
/usr/data/users/saulius/crontab/automatic-downloads/rss-feeds/ACS/lib/dictionaries/cif_core.dic
dictionary named 'cif_core.dic' version 2.4.2 from 2011-04-26.

Automatic conversion script
Id: cif_fix_values 3271 2015-04-21 07:52:19Z andrius 

 Adding full bibliography for 4031087--4031094.cif.
;
_cod_original_cell_volume 2507.8(17)
_cod_original_sg_symbol_H-M P-1
_cod_database_code 4031093

loop_
_symmetry_equiv_pos_as_xyz
'x, y, z'
'-x, -y, -z'

loop_
_atom_site_label
_atom_site_type_symbol
_atom_site_fract_x
_atom_site_fract_y
_atom_site_fract_z
_atom_site_U_iso_or_equiv
_atom_site_adp_type
_atom_site_occupancy
_atom_site_symmetry_multiplicity
_atom_site_calc_flag
_atom_site_refinement_flags
Cl1 Cl 0.9959(3) 0.3605(2) 0.63710(19) 0.0322(7) Uani 1 1 d .
Cl2 Cl 0.4804(3) 0.1675(2) 0.4915(2) 0.0377(7) Uani 1 1 d .
Br1 Br 0.75363(11) 0.23964(9) 0.64271(7) 0.0272(3) Uani 1 1 d .
Br2 Br 0.76548(12) 0.01295(10) 0.16194(8) 0.0357(3) Uani 1 1 d .
Br3 Br 1.36850(12) 0.04938(9) 0.06327(9) 0.0366(3) Uani 1 1 d .
Br4 Br 1.13122(11) 0.66827(9) 0.14096(7) 0.0279(3) Uani 1 1 d .
Br5 Br 0.45998(13) 0.77563(11) 0.08517(10) 0.0444(4) Uani 1 1 d .
Br6 Br 0.20443(12) 0.36675(10) 0.41296(10) 0.0418(4) Uani 1 1 d .
N1 N 1.1473(9) 0.0620(7) 0.3932(6) 0.026(2) Uani 1 1 d .
N2 N 0.8773(8) 0.3618(6) 0.0826(6) 0.0208(19) Uani 1 1 d .
N3 N 0.6680(8) 0.5010(7) 0.3776(6) 0.025(2) Uani 1 1 d .
C1 C 1.0391(11) 0.2278(9) 0.6544(8) 0.029(3) Uani 1 1 d .
H1A H 1.1302 0.2017 0.6638 0.035 Uiso 1 1 calc R
H1B H 0.9950 0.2094 0.7038 0.035 Uiso 1 1 calc R
C2 C 1.0052(10) 0.1853(8) 0.5823(7) 0.024(2) Uani 1 1 d .
C3 C 0.8840(11) 0.1847(8) 0.5659(7) 0.025(2) Uani 1 1 d .
C4 C 0.8507(10) 0.1497(9) 0.4961(7) 0.026(2) Uani 1 1 d .
H4 H 0.7665 0.1521 0.4868 0.031 Uiso 1 1 calc R
C5 C 0.9454(10) 0.1113(7) 0.4407(7) 0.020(2) Uani 1 1 d .
C6 C 0.9441(10) 0.0713(8) 0.3612(7) 0.022(2) Uani 1 1 d .
C7 C 0.8532(11) 0.0599(8) 0.3091(7) 0.026(2) Uani 1 1 d .
H7 H 0.7676 0.0774 0.3254 0.031 Uiso 1 1 calc R
C8 C 0.8896(11) 0.0230(8) 0.2342(7) 0.027(2) Uani 1 1 d .
C9 C 1.0182(12) -0.0042(9) 0.2072(8) 0.034(3) Uani 1 1 d .
C10 C 1.0587(11) -0.0391(9) 0.1253(7) 0.027(3) Uani 1 1 d .
H10 H 1.0511 -0.1009 0.1141 0.033 Uiso 1 1 calc R
C11 C 1.1039(13) 0.0084(9) 0.0678(7) 0.032(3) Uani 1 1 d .
H11 H 1.1411 -0.0253 0.0215 0.039 Uiso 1 1 calc R
C12 C 1.1017(11) 0.1142(8) 0.0693(7) 0.025(2) Uani 1 1 d .
C13 C 1.2097(10) 0.1444(8) 0.0711(7) 0.026(2) Uani 1 1 d .
C14 C 1.2077(11) 0.2400(8) 0.0778(6) 0.025(2) Uani 1 1 d .
H14 H 1.2835 0.2569 0.0796 0.030 Uiso 1 1 calc R
C15 C 1.0914(10) 0.3122(8) 0.0820(6) 0.019(2) Uani 1 1 d .
C16 C 1.0506(10) 0.4140(8) 0.0948(6) 0.020(2) Uani 1 1 d .
C17 C 1.1132(11) 0.4822(9) 0.1086(7) 0.024(2) Uani 1 1 d .
H17 H 1.2020 0.4637 0.1097 0.029 Uiso 1 1 calc R
C18 C 1.0446(11) 0.5765(9) 0.1208(7) 0.026(2) Uani 1 1 d .
C19 C 0.9105(10) 0.6091(8) 0.1179(6) 0.019(2) Uani 1 1 d .
C20 C 0.8399(11) 0.7106(8) 0.1261(7) 0.026(2) Uani 1 1 d .
H20 H 0.8807 0.7576 0.1065 0.031 Uiso 1 1 calc R
C21 C 0.7255(10) 0.7464(8) 0.1576(7) 0.024(2) Uani 1 1 d .
H21 H 0.6881 0.8149 0.1505 0.029 Uiso 1 1 calc R
C22 C 0.6519(10) 0.6874(8) 0.2032(7) 0.021(2) Uani 1 1 d .
C23 C 0.5303(10) 0.6923(8) 0.1794(7) 0.025(2) Uani 1 1 d .
C24 C 0.4620(11) 0.6349(9) 0.2183(8) 0.028(3) Uani 1 1 d .
H24 H 0.3813 0.6386 0.1993 0.034 Uiso 1 1 calc R
C25 C 0.5122(11) 0.5719(8) 0.2853(7) 0.023(2) Uani 1 1 d .
C26 C 0.4719(11) 0.5017(9) 0.3396(7) 0.028(3) Uani 1 1 d .
C27 C 0.3608(10) 0.4771(9) 0.3447(8) 0.028(3) Uani 1 1 d .
H27 H 0.2944 0.5066 0.3078 0.033 Uiso 1 1 calc R
C28 C 0.3512(10) 0.4075(9) 0.4063(8) 0.030(3) Uani 1 1 d .
C29 C 0.4475(10) 0.3656(9) 0.4632(7) 0.026(2) Uani 1 1 d .
C30 C 0.4366(12) 0.2896(9) 0.5282(8) 0.032(3) Uani 1 1 d .
H30A H 0.3492 0.3058 0.5489 0.038 Uiso 1 1 calc R
H30B H 0.4909 0.2902 0.5745 0.038 Uiso 1 1 calc R
C31 C 0.5588(10) 0.3902(9) 0.4567(7) 0.027(3) Uani 1 1 d .
H31 H 0.6259 0.3603 0.4930 0.033 Uiso 1 1 calc R
C32 C 0.5685(10) 0.4605(9) 0.3950(8) 0.027(3) Uani 1 1 d .
C33 C 0.6335(9) 0.5683(7) 0.3102(6) 0.0149(19) Uani 1 1 d .
C34 C 0.7034(10) 0.6242(9) 0.2704(7) 0.027(2) Uani 1 1 d .
H34 H 0.7849 0.6195 0.2886 0.032 Uiso 1 1 calc R
C35 C 0.8499(10) 0.5377(8) 0.1039(7) 0.023(2) Uani 1 1 d .
H35 H 0.7614 0.5561 0.1006 0.027 Uiso 1 1 calc R
C36 C 0.9177(10) 0.4428(8) 0.0953(6) 0.022(2) Uani 1 1 d .
C37 C 0.9802(10) 0.2809(8) 0.0777(6) 0.021(2) Uani 1 1 d .
C38 C 0.9853(11) 0.1854(9) 0.0721(7) 0.026(2) Uani 1 1 d .
H38 H 0.9103 0.1674 0.0702 0.031 Uiso 1 1 calc R
C39 C 1.1056(11) 0.0052(8) 0.2592(7) 0.027(3) Uani 1 1 d .
H39 H 1.1915 -0.0144 0.2437 0.033 Uiso 1 1 calc R
C40 C 1.0710(11) 0.0428(8) 0.3342(7) 0.026(2) Uani 1 1 d .
C41 C 1.0689(10) 0.1061(8) 0.4572(7) 0.027(3) Uani 1 1 d .
C42 C 1.1000(10) 0.1437(8) 0.5272(7) 0.027(3) Uani 1 1 d .
H42 H 1.1843 0.1409 0.5369 0.032 Uiso 1 1 calc R
C1A C 1.2827(10) 0.0271(9) 0.3936(8) 0.031(3) Uani 1 1 d .
H1A1 H 1.3090 -0.0430 0.3835 0.037 Uiso 1 1 calc R
H1A2 H 1.3119 0.0331 0.4488 0.037 Uiso 1 1 calc R
C2A C 1.3466(12) 0.0804(10) 0.3308(9) 0.038(3) Uani 1 1 d .
H2A1 H 1.3345 0.1479 0.3459 0.045 Uiso 1 1 calc R
H2A2 H 1.3096 0.0836 0.2762 0.045 Uiso 1 1 calc R
C3A C 1.4881(13) 0.0253(11) 0.3277(10) 0.047(4) Uani 1 1 d .
H3A1 H 1.5321 0.0673 0.2961 0.056 Uiso 1 1 calc R
H3A2 H 1.5208 0.0138 0.3842 0.056 Uiso 1 1 calc R
C4A C 1.5185(15) -0.0730(12) 0.2889(11) 0.056(4) Uani 1 1 d .
H4A1 H 1.6091 -0.1037 0.2891 0.084 Uiso 1 1 calc R
H4A2 H 1.4887 -0.0622 0.2323 0.084 Uiso 1 1 calc R
H4A3 H 1.4769 -0.1158 0.3205 0.084 Uiso 1 1 calc R
C1B C 0.7480(10) 0.3632(9) 0.0773(7) 0.029(3) Uani 1 1 d .
H1B1 H 0.7404 0.3206 0.0343 0.035 Uiso 1 1 calc R
H1B2 H 0.6968 0.4304 0.0608 0.035 Uiso 1 1 calc R
C2B C 0.6970(12) 0.3287(11) 0.1584(8) 0.039(3) Uani 1 1 d .
H2B1 H 0.7048 0.3708 0.2017 0.046 Uiso 1 1 calc R
H2B2 H 0.7471 0.2611 0.1748 0.046 Uiso 1 1 calc R
C3B C 0.5557(14) 0.3321(13) 0.1508(11) 0.057(5) Uani 1 1 d .
H3B1 H 0.5032 0.4009 0.1458 0.068 Uiso 1 1 calc R
H3B2 H 0.5450 0.3013 0.1007 0.068 Uiso 1 1 calc R
C4B C 0.5120(18) 0.2777(14) 0.2273(12) 0.075(6) Uani 1 1 d .
H4B1 H 0.4236 0.2817 0.2217 0.112 Uiso 1 1 calc R
H4B2 H 0.5227 0.3082 0.2769 0.112 Uiso 1 1 calc R
H4B3 H 0.5622 0.2091 0.2313 0.112 Uiso 1 1 calc R
C1C C 0.7857(10) 0.4712(9) 0.4229(7) 0.029(3) Uani 1 1 d .
H1C1 H 0.7673 0.4631 0.4822 0.034 Uiso 1 1 calc R
H1C2 H 0.8278 0.5230 0.4144 0.034 Uiso 1 1 calc R
C2C C 0.8730(11) 0.3758(9) 0.3952(7) 0.031(3) Uani 1 1 d .
H2C1 H 0.9412 0.3505 0.4353 0.037 Uiso 1 1 calc R
H2C2 H 0.8258 0.3272 0.3952 0.037 Uiso 1 1 calc R
C3C C 0.9297(12) 0.3862(9) 0.3107(8) 0.033(3) Uani 1 1 d .
H3C1 H 0.8622 0.4130 0.2703 0.040 Uiso 1 1 calc R
H3C2 H 0.9804 0.4323 0.3109 0.040 Uiso 1 1 calc R
C4C C 1.0115(13) 0.2883(10) 0.2861(8) 0.037(3) Uani 1 1 d .
H4C1 H 1.0478 0.2965 0.2316 0.056 Uiso 1 1 calc R
H4C2 H 0.9609 0.2431 0.2848 0.056 Uiso 1 1 calc R
H4C3 H 1.0786 0.2620 0.3259 0.056 Uiso 1 1 calc R

loop_
_atom_site_aniso_label
_atom_site_aniso_U_11
_atom_site_aniso_U_22
_atom_site_aniso_U_33
_atom_site_aniso_U_23
_atom_site_aniso_U_13
_atom_site_aniso_U_12
Cl1 0.0373(16) 0.0325(16) 0.0326(16) -0.0056(12) 0.0008(13) -0.0181(13)
Cl2 0.0393(17) 0.0287(17) 0.0469(19) -0.0046(14) -0.0039(14) -0.0116(14)
Br1 0.0257(5) 0.0298(6) 0.0267(6) -0.0038(5) 0.0059(5) -0.0094(5)
Br2 0.0354(7) 0.0441(8) 0.0356(7) -0.0121(6) 0.0051(5) -0.0224(6)
Br3 0.0307(6) 0.0241(6) 0.0490(8) -0.0018(6) 0.0138(6) -0.0005(5)
Br4 0.0263(6) 0.0276(6) 0.0340(7) -0.0037(5) -0.0004(5) -0.0139(5)
Br5 0.0431(8) 0.0354(8) 0.0541(9) 0.0151(6) -0.0205(7) -0.0130(6)
Br6 0.0263(6) 0.0402(8) 0.0644(10) -0.0016(7) -0.0032(6) -0.0186(6)
N1 0.022(5) 0.019(5) 0.035(6) 0.000(4) -0.001(4) -0.005(4)
N2 0.019(4) 0.016(5) 0.025(5) -0.003(4) 0.002(4) -0.001(4)
N3 0.018(4) 0.034(6) 0.027(5) -0.002(4) -0.001(4) -0.014(4)
C1 0.026(6) 0.025(6) 0.032(7) 0.001(5) -0.001(5) 0.000(5)
C2 0.024(5) 0.027(6) 0.024(6) -0.002(5) 0.007(4) -0.014(5)
C3 0.029(6) 0.026(6) 0.020(6) 0.000(4) 0.010(5) -0.010(5)
C4 0.024(5) 0.034(7) 0.023(6) 0.009(5) -0.001(4) -0.018(5)
C5 0.024(5) 0.011(5) 0.026(6) 0.008(4) -0.003(4) -0.009(4)
C6 0.025(5) 0.025(6) 0.017(5) -0.001(4) 0.010(4) -0.009(5)
C7 0.030(6) 0.019(6) 0.029(6) -0.002(5) 0.005(5) -0.011(5)
C8 0.028(6) 0.022(6) 0.032(6) -0.001(5) -0.003(5) -0.011(5)
C9 0.039(7) 0.017(6) 0.046(8) 0.004(5) 0.004(6) -0.012(5)
C10 0.034(6) 0.021(6) 0.028(6) -0.010(5) 0.004(5) -0.007(5)
C11 0.052(8) 0.034(7) 0.014(6) -0.011(5) 0.000(5) -0.014(6)
C12 0.031(6) 0.018(6) 0.027(6) -0.004(5) 0.004(5) -0.007(5)
C13 0.021(5) 0.024(6) 0.029(6) 0.008(5) 0.012(5) -0.004(5)
C14 0.031(6) 0.028(6) 0.015(5) 0.000(4) 0.011(5) -0.008(5)
C15 0.025(5) 0.020(6) 0.014(5) -0.005(4) 0.010(4) -0.010(4)
C16 0.025(5) 0.014(5) 0.020(5) 0.000(4) 0.005(4) -0.007(4)
C17 0.025(5) 0.029(6) 0.022(6) -0.001(5) 0.003(4) -0.012(5)
C18 0.027(6) 0.031(7) 0.020(6) 0.002(5) 0.004(5) -0.010(5)
C19 0.020(5) 0.019(5) 0.017(5) -0.004(4) 0.007(4) -0.004(4)
C20 0.027(6) 0.025(6) 0.028(6) 0.002(5) 0.001(5) -0.013(5)
C21 0.027(6) 0.018(6) 0.029(6) -0.004(5) -0.002(5) -0.007(5)
C22 0.020(5) 0.019(6) 0.021(5) -0.002(4) 0.003(4) -0.002(4)
C23 0.025(6) 0.019(6) 0.028(6) -0.004(5) -0.003(5) 0.000(5)
C24 0.021(5) 0.030(7) 0.037(7) -0.012(5) -0.003(5) -0.009(5)
C25 0.031(6) 0.014(5) 0.025(6) -0.008(4) 0.004(5) -0.008(5)
C26 0.028(6) 0.027(6) 0.032(7) -0.007(5) -0.002(5) -0.011(5)
C27 0.019(5) 0.033(7) 0.036(7) -0.009(5) -0.002(5) -0.012(5)
C28 0.019(5) 0.025(6) 0.053(8) -0.011(6) 0.009(5) -0.017(5)
C29 0.022(5) 0.028(6) 0.030(6) -0.005(5) 0.002(5) -0.010(5)
C30 0.035(6) 0.035(7) 0.030(7) -0.011(5) 0.006(5) -0.016(6)
C31 0.018(5) 0.033(7) 0.027(6) -0.001(5) 0.008(5) -0.003(5)
C32 0.015(5) 0.026(6) 0.038(7) -0.008(5) 0.001(5) -0.002(5)
C33 0.016(5) 0.016(5) 0.013(5) -0.004(4) 0.002(4) -0.004(4)
C34 0.019(5) 0.034(7) 0.024(6) -0.003(5) 0.003(4) -0.003(5)
C35 0.020(5) 0.028(6) 0.023(6) -0.003(5) 0.001(4) -0.009(5)
C36 0.024(5) 0.029(6) 0.015(5) -0.008(4) 0.009(4) -0.008(5)
C37 0.022(5) 0.024(6) 0.017(5) -0.006(4) 0.008(4) -0.008(4)
C38 0.031(6) 0.032(7) 0.020(6) -0.007(5) 0.004(5) -0.017(5)
C39 0.023(5) 0.023(6) 0.036(7) -0.001(5) 0.001(5) -0.006(5)
C40 0.034(6) 0.017(6) 0.026(6) -0.002(4) 0.006(5) -0.004(5)
C41 0.022(5) 0.022(6) 0.034(7) 0.007(5) 0.008(5) -0.004(5)
C42 0.021(5) 0.023(6) 0.037(7) 0.003(5) -0.005(5) -0.006(5)
C1A 0.020(5) 0.029(7) 0.039(7) -0.004(5) 0.002(5) -0.003(5)
C2A 0.034(7) 0.038(8) 0.041(8) -0.002(6) 0.011(6) -0.012(6)
C3A 0.044(8) 0.055(10) 0.050(9) -0.009(7) 0.016(7) -0.026(7)
C4A 0.050(9) 0.058(11) 0.063(11) -0.026(9) 0.022(8) -0.017(8)
C1B 0.024(6) 0.032(7) 0.032(7) -0.005(5) 0.002(5) -0.011(5)
C2B 0.039(7) 0.045(8) 0.040(8) -0.012(6) 0.002(6) -0.023(6)
C3B 0.045(9) 0.065(11) 0.077(12) -0.018(9) 0.012(8) -0.042(8)
C4B 0.078(12) 0.066(12) 0.102(15) -0.043(11) 0.057(11) -0.051(11)
C1C 0.021(5) 0.042(7) 0.026(6) 0.001(5) -0.002(5) -0.014(5)
C2C 0.032(6) 0.033(7) 0.028(6) 0.005(5) -0.001(5) -0.012(5)
C3C 0.046(7) 0.022(6) 0.032(7) 0.001(5) -0.013(6) -0.009(6)
C4C 0.047(8) 0.045(8) 0.023(6) 0.007(6) -0.004(6) -0.022(7)

loop_
_atom_type_symbol
_atom_type_description
_atom_type_scat_dispersion_real
_atom_type_scat_dispersion_imag
_atom_type_scat_source
C C 0.0033 0.0016 'International Tables Vol C Tables 4.2.6.8 and 6.1.1.4'
H H 0.0000 0.0000 'International Tables Vol C Tables 4.2.6.8 and 6.1.1.4'
N N 0.0061 0.0033 'International Tables Vol C Tables 4.2.6.8 and 6.1.1.4'
Cl Cl 0.1484 0.1585 'International Tables Vol C Tables 4.2.6.8 and 6.1.1.4'
Br Br -0.2901 2.4595 'International Tables Vol C Tables 4.2.6.8 and 6.1.1.4'

loop_
_geom_angle_atom_site_label_1
_geom_angle_atom_site_label_2
_geom_angle_atom_site_label_3
_geom_angle
C40 N1 C41 107.6(9)
C40 N1 C1A 125.0(10)
C41 N1 C1A 126.6(10)
C37 N2 C36 109.1(9)
C37 N2 C1B 126.0(9)
C36 N2 C1B 124.9(9)
C33 N3 C32 107.3(9)
C33 N3 C1C 128.9(9)
C32 N3 C1C 123.7(10)
C2 C1 Cl1 109.8(8)
C2 C1 H1A 109.7
Cl1 C1 H1A 109.7
C2 C1 H1B 109.7
Cl1 C1 H1B 109.7
H1A C1 H1B 108.2
C3 C2 C42 117.9(10)
C3 C2 C1 123.9(10)
C42 C2 C1 118.2(10)
C4 C3 C2 124.1(10)
C4 C3 Br1 117.8(8)
C2 C3 Br1 118.1(8)
C5 C4 C3 117.3(10)
C5 C4 H4 121.3
C3 C4 H4 121.3
C4 C5 C41 120.1(10)
C4 C5 C6 132.0(10)
C41 C5 C6 107.9(10)
C7 C6 C40 118.1(10)
C7 C6 C5 136.5(10)
C40 C6 C5 105.3(10)
C8 C7 C6 119.1(11)
C8 C7 H7 120.4
C6 C7 H7 120.4
C7 C8 C9 122.2(11)
C7 C8 Br2 119.0(9)
C9 C8 Br2 118.7(9)
C39 C9 C8 117.9(12)
C39 C9 C10 118.9(11)
C8 C9 C10 123.2(12)
C11 C10 C9 124.8(11)
C11 C10 H10 117.6
C9 C10 H10 117.6
C10 C11 C12 124.5(11)
C10 C11 H11 117.8
C12 C11 H11 117.8
C13 C12 C38 118.1(10)
C13 C12 C11 123.5(11)
C38 C12 C11 118.4(11)
C14 C13 C12 123.5(10)
C14 C13 Br3 117.8(8)
C12 C13 Br3 118.7(9)
C13 C14 C15 119.1(11)
C13 C14 H14 120.5
C15 C14 H14 120.5
C14 C15 C16 135.8(10)
C14 C15 C37 117.2(10)
C16 C15 C37 106.8(9)
C17 C16 C36 119.5(10)
C17 C16 C15 133.5(10)
C36 C16 C15 107.0(9)
C18 C17 C16 119.1(10)
C18 C17 H17 120.5
C16 C17 H17 120.5
C17 C18 C19 122.9(11)
C17 C18 Br4 118.6(8)
C19 C18 Br4 118.6(9)
C35 C19 C18 116.5(10)
C35 C19 C20 121.4(10)
C18 C19 C20 122.0(10)
C21 C20 C19 128.6(10)
C21 C20 H20 115.7
C19 C20 H20 115.7
C20 C21 C22 125.1(10)
C20 C21 H21 117.4
C22 C21 H21 117.4
C34 C22 C23 118.2(10)
C34 C22 C21 120.2(10)
C23 C22 C21 121.6(10)
C24 C23 C22 122.7(11)
C24 C23 Br5 118.4(9)
C22 C23 Br5 118.8(9)
C23 C24 C25 119.5(10)
C23 C24 H24 120.2
C25 C24 H24 120.2
C24 C25 C33 117.8(10)
C24 C25 C26 135.5(11)
C33 C25 C26 106.7(10)
C27 C26 C32 121.8(12)
C27 C26 C25 131.5(11)
C32 C26 C25 106.7(10)
C26 C27 C28 116.8(11)
C26 C27 H27 121.6
C28 C27 H27 121.6
C27 C28 C29 122.1(10)
C27 C28 Br6 118.6(9)
C29 C28 Br6 119.3(9)
C31 C29 C28 120.4(11)
C31 C29 C30 118.1(11)
C28 C29 C30 121.4(10)
C29 C30 Cl2 112.6(8)
C29 C30 H30A 109.1
Cl2 C30 H30A 109.1
C29 C30 H30B 109.1
Cl2 C30 H30B 109.1
H30A C30 H30B 107.8
C29 C31 C32 117.6(11)
C29 C31 H31 121.2
C32 C31 H31 121.2
C31 C32 C26 121.3(11)
C31 C32 N3 128.9(10)
C26 C32 N3 109.9(11)
C34 C33 N3 127.7(9)
C34 C33 C25 122.9(10)
N3 C33 C25 109.4(9)
C33 C34 C22 118.8(10)
C33 C34 H34 120.6
C22 C34 H34 120.6
C36 C35 C19 120.8(10)
C36 C35 H35 119.6
C19 C35 H35 119.6
C35 C36 N2 130.0(10)
C35 C36 C16 121.2(10)
N2 C36 C16 108.8(9)
C38 C37 N2 129.5(10)
C38 C37 C15 122.4(10)
N2 C37 C15 108.2(9)
C37 C38 C12 119.8(10)
C37 C38 H38 120.1
C12 C38 H38 120.1
C9 C39 C40 120.8(11)
C9 C39 H39 119.6
C40 C39 H39 119.6
C39 C40 N1 128.3(11)
C39 C40 C6 121.9(11)
N1 C40 C6 109.8(10)
C5 C41 C42 121.6(11)
C5 C41 N1 109.4(11)
C42 C41 N1 129.0(10)
C2 C42 C41 118.9(10)
C2 C42 H42 120.6
C41 C42 H42 120.6
N1 C1A C2A 114.6(10)
N1 C1A H1A1 108.6
C2A C1A H1A1 108.6
N1 C1A H1A2 108.6
C2A C1A H1A2 108.6
H1A1 C1A H1A2 107.6
C1A C2A C3A 109.1(11)
C1A C2A H2A1 109.9
C3A C2A H2A1 109.9
C1A C2A H2A2 109.9
C3A C2A H2A2 109.9
H2A1 C2A H2A2 108.3
C4A C3A C2A 113.9(12)
C4A C3A H3A1 108.8
C2A C3A H3A1 108.8
C4A C3A H3A2 108.8
C2A C3A H3A2 108.8
H3A1 C3A H3A2 107.7
C3A C4A H4A1 109.5
C3A C4A H4A2 109.5
H4A1 C4A H4A2 109.5
C3A C4A H4A3 109.5
H4A1 C4A H4A3 109.5
H4A2 C4A H4A3 109.5
N2 C1B C2B 112.5(10)
N2 C1B H1B1 109.1
C2B C1B H1B1 109.1
N2 C1B H1B2 109.1
C2B C1B H1B2 109.1
H1B1 C1B H1B2 107.8
C1B C2B C3B 111.2(12)
C1B C2B H2B1 109.4
C3B C2B H2B1 109.4
C1B C2B H2B2 109.4
C3B C2B H2B2 109.4
H2B1 C2B H2B2 108.0
C4B C3B C2B 110.9(15)
C4B C3B H3B1 109.5
C2B C3B H3B1 109.5
C4B C3B H3B2 109.5
C2B C3B H3B2 109.5
H3B1 C3B H3B2 108.1
C3B C4B H4B1 109.5
C3B C4B H4B2 109.5
H4B1 C4B H4B2 109.5
C3B C4B H4B3 109.5
H4B1 C4B H4B3 109.5
H4B2 C4B H4B3 109.5
N3 C1C C2C 111.7(10)
N3 C1C H1C1 109.3
C2C C1C H1C1 109.3
N3 C1C H1C2 109.3
C2C C1C H1C2 109.3
H1C1 C1C H1C2 107.9
C3C C2C C1C 113.5(10)
C3C C2C H2C1 108.9
C1C C2C H2C1 108.9
C3C C2C H2C2 108.9
C1C C2C H2C2 108.9
H2C1 C2C H2C2 107.7
C4C C3C C2C 110.6(10)
C4C C3C H3C1 109.5
C2C C3C H3C1 109.5
C4C C3C H3C2 109.5
C2C C3C H3C2 109.5
H3C1 C3C H3C2 108.1
C3C C4C H4C1 109.5
C3C C4C H4C2 109.5
H4C1 C4C H4C2 109.5
C3C C4C H4C3 109.5
H4C1 C4C H4C3 109.5
H4C2 C4C H4C3 109.5

loop_
_geom_bond_atom_site_label_1
_geom_bond_atom_site_label_2
_geom_bond_distance
Cl1 C1 1.827(12)
Cl2 C30 1.824(13)
Br1 C3 1.920(11)
Br2 C8 1.899(11)
Br3 C13 1.905(11)
Br4 C18 1.904(12)
Br5 C23 1.915(12)
Br6 C28 1.894(10)
N1 C40 1.407(15)
N1 C41 1.409(15)
N1 C1A 1.449(14)
N2 C37 1.381(14)
N2 C36 1.398(14)
N2 C1B 1.446(14)
N3 C33 1.393(14)
N3 C32 1.410(14)
N3 C1C 1.468(14)
C1 C2 1.481(16)
C1 H1A 0.9900
C1 H1B 0.9900
C2 C3 1.394(15)
C2 C42 1.395(16)
C3 C4 1.388(16)
C4 C5 1.387(16)
C4 H4 0.9500
C5 C41 1.396(15)
C5 C6 1.466(15)
C6 C7 1.402(16)
C6 C40 1.423(15)
C7 C8 1.377(16)
C7 H7 0.9500
C8 C9 1.439(17)
C9 C39 1.362(17)
C9 C10 1.478(17)
C10 C11 1.293(17)
C10 H10 0.9500
C11 C12 1.515(16)
C11 H11 0.9500
C12 C13 1.401(16)
C12 C38 1.403(16)
C13 C14 1.380(16)
C14 C15 1.411(15)
C14 H14 0.9500
C15 C16 1.430(14)
C15 C37 1.445(14)
C16 C17 1.397(15)
C16 C36 1.421(15)
C17 C18 1.375(16)
C17 H17 0.9500
C18 C19 1.436(15)
C19 C35 1.420(15)
C19 C20 1.457(15)
C20 C21 1.334(16)
C20 H20 0.9500
C21 C22 1.488(15)
C21 H21 0.9500
C22 C34 1.394(15)
C22 C23 1.408(15)
C23 C24 1.386(17)
C24 C25 1.386(17)
C24 H24 0.9500
C25 C33 1.416(14)
C25 C26 1.451(16)
C26 C27 1.386(15)
C26 C32 1.396(16)
C27 C28 1.386(17)
C27 H27 0.9500
C28 C29 1.411(17)
C29 C31 1.388(15)
C29 C30 1.490(17)
C30 H30A 0.9900
C30 H30B 0.9900
C31 C32 1.394(17)
C31 H31 0.9500
C33 C34 1.390(15)
C34 H34 0.9500
C35 C36 1.369(16)
C35 H35 0.9500
C37 C38 1.368(15)
C38 H38 0.9500
C39 C40 1.378(16)
C39 H39 0.9500
C41 C42 1.401(17)
C42 H42 0.9500
C1A C2A 1.515(17)
C1A H1A1 0.9900
C1A H1A2 0.9900
C2A C3A 1.550(19)
C2A H2A1 0.9900
C2A H2A2 0.9900
C3A C4A 1.54(2)
C3A H3A1 0.9900
C3A H3A2 0.9900
C4A H4A1 0.9800
C4A H4A2 0.9800
C4A H4A3 0.9800
C1B C2B 1.530(18)
C1B H1B1 0.9900
C1B H1B2 0.9900
C2B C3B 1.575(18)
C2B H2B1 0.9900
C2B H2B2 0.9900
C3B C4B 1.56(2)
C3B H3B1 0.9900
C3B H3B2 0.9900
C4B H4B1 0.9800
C4B H4B2 0.9800
C4B H4B3 0.9800
C1C C2C 1.524(17)
C1C H1C1 0.9900
C1C H1C2 0.9900
C2C C3C 1.517(17)
C2C H2C1 0.9900
C2C H2C2 0.9900
C3C C4C 1.513(18)
C3C H3C1 0.9900
C3C H3C2 0.9900
C4C H4C1 0.9800
C4C H4C2 0.9800
C4C H4C3 0.9800

loop_
_geom_hbond_atom_site_label_D
_geom_hbond_atom_site_label_H
_geom_hbond_atom_site_label_A
_geom_hbond_distance_DH
_geom_hbond_distance_HA
_geom_hbond_distance_DA
_geom_hbond_angle_DHA
_geom_hbond_site_symmetry_A
C24 H24 Br4 0.95 2.89 3.835(11) 175.0 1_455
C30 H30B Br1 0.99 3.04 3.920(13) 148.3 .
C31 H31 Br1 0.95 3.03 3.918(12) 156.7 .
C34 H34 Cl1 0.95 2.87 3.806(12) 167.9 2_766
C2C H2C1 Br6 0.99 3.03 3.692(12) 125.5 1_655

loop_
_geom_torsion_atom_site_label_1
_geom_torsion_atom_site_label_2
_geom_torsion_atom_site_label_3
_geom_torsion_atom_site_label_4
_geom_torsion
Cl1 C1 C2 C3 -77.9(13)
Cl1 C1 C2 C42 101.9(11)
C42 C2 C3 C4 -3.4(18)
C1 C2 C3 C4 176.3(11)
C42 C2 C3 Br1 178.8(8)
C1 C2 C3 Br1 -1.4(16)
C2 C3 C4 C5 1.5(17)
Br1 C3 C4 C5 179.3(8)
C3 C4 C5 C41 1.9(16)
C3 C4 C5 C6 -178.0(11)
C4 C5 C6 C7 4(2)
C41 C5 C6 C7 -176.3(13)
C4 C5 C6 C40 -179.6(11)
C41 C5 C6 C40 0.5(12)
C40 C6 C7 C8 -0.7(16)
C5 C6 C7 C8 175.7(12)
C6 C7 C8 C9 -0.1(17)
C6 C7 C8 Br2 -177.4(8)
C7 C8 C9 C39 1.6(18)
Br2 C8 C9 C39 178.8(9)
C7 C8 C9 C10 -176.7(11)
Br2 C8 C9 C10 0.6(16)
C39 C9 C10 C11 -66.5(18)
C8 C9 C10 C11 111.7(15)
C9 C10 C11 C12 -11(2)
C10 C11 C12 C13 116.1(15)
C10 C11 C12 C38 -61.3(17)
C38 C12 C13 C14 1.9(18)
C11 C12 C13 C14 -175.6(11)
C38 C12 C13 Br3 -177.7(8)
C11 C12 C13 Br3 4.8(16)
C12 C13 C14 C15 -0.9(17)
Br3 C13 C14 C15 178.7(8)
C13 C14 C15 C16 174.5(12)
C13 C14 C15 C37 -0.9(15)
C14 C15 C16 C17 0(2)
C37 C15 C16 C17 175.4(12)
C14 C15 C16 C36 -177.6(12)
C37 C15 C16 C36 -1.8(12)
C36 C16 C17 C18 -1.3(16)
C15 C16 C17 C18 -178.3(11)
C16 C17 C18 C19 -1.7(17)
C16 C17 C18 Br4 179.3(8)
C17 C18 C19 C35 1.9(16)
Br4 C18 C19 C35 -179.1(8)
C17 C18 C19 C20 -176.3(11)
Br4 C18 C19 C20 2.7(14)
C35 C19 C20 C21 32.5(18)
C18 C19 C20 C21 -149.5(12)
C19 C20 C21 C22 10(2)
C20 C21 C22 C34 53.6(16)
C20 C21 C22 C23 -125.4(13)
C34 C22 C23 C24 -2.0(17)
C21 C22 C23 C24 177.0(10)
C34 C22 C23 Br5 -178.1(8)
C21 C22 C23 Br5 0.9(14)
C22 C23 C24 C25 2.1(17)
Br5 C23 C24 C25 178.3(8)
C23 C24 C25 C33 -0.9(16)
C23 C24 C25 C26 -178.9(12)
C24 C25 C26 C27 -4(2)
C33 C25 C26 C27 177.8(12)
C24 C25 C26 C32 179.1(12)
C33 C25 C26 C32 0.9(12)
C32 C26 C27 C28 -1.7(18)
C25 C26 C27 C28 -178.2(12)
C26 C27 C28 C29 2.2(18)
C26 C27 C28 Br6 -177.1(9)
C27 C28 C29 C31 -2.9(18)
Br6 C28 C29 C31 176.4(9)
C27 C28 C29 C30 -179.0(11)
Br6 C28 C29 C30 0.3(16)
C31 C29 C30 Cl2 -92.9(12)
C28 C29 C30 Cl2 83.3(13)
C28 C29 C31 C32 3.0(17)
C30 C29 C31 C32 179.2(10)
C29 C31 C32 C26 -2.6(17)
C29 C31 C32 N3 177.2(11)
C27 C26 C32 C31 2.0(18)
C25 C26 C32 C31 179.3(10)
C27 C26 C32 N3 -177.8(11)
C25 C26 C32 N3 -0.5(13)
C33 N3 C32 C31 -179.9(11)
C1C N3 C32 C31 2.2(19)
C33 N3 C32 C26 -0.1(13)
C1C N3 C32 C26 -178.0(10)
C32 N3 C33 C34 -178.4(10)
C1C N3 C33 C34 -0.7(18)
C32 N3 C33 C25 0.7(12)
C1C N3 C33 C25 178.5(10)
C24 C25 C33 C34 -0.4(16)
C26 C25 C33 C34 178.2(10)
C24 C25 C33 N3 -179.6(9)
C26 C25 C33 N3 -1.0(12)
N3 C33 C34 C22 179.6(10)
C25 C33 C34 C22 0.5(16)
C23 C22 C34 C33 0.6(16)
C21 C22 C34 C33 -178.3(10)
C18 C19 C35 C36 1.0(16)
C20 C19 C35 C36 179.2(10)
C19 C35 C36 N2 178.9(10)
C19 C35 C36 C16 -4.0(16)
C37 N2 C36 C35 -179.9(11)
C1B N2 C36 C35 -1.2(18)
C37 N2 C36 C16 2.7(12)
C1B N2 C36 C16 -178.5(10)
C17 C16 C36 C35 4.2(16)
C15 C16 C36 C35 -178.1(10)
C17 C16 C36 N2 -178.2(10)
C15 C16 C36 N2 -0.5(12)
C36 N2 C37 C38 174.4(11)
C1B N2 C37 C38 -4.3(18)
C36 N2 C37 C15 -3.9(12)
C1B N2 C37 C15 177.4(10)
C14 C15 C37 C38 1.8(16)
C16 C15 C37 C38 -174.9(10)
C14 C15 C37 N2 -179.8(9)
C16 C15 C37 N2 3.5(12)
N2 C37 C38 C12 -178.9(11)
C15 C37 C38 C12 -0.9(17)
C13 C12 C38 C37 -0.9(17)
C11 C12 C38 C37 176.7(10)
C8 C9 C39 C40 -2.2(17)
C10 C9 C39 C40 176.2(11)
C9 C39 C40 N1 -176.6(11)
C9 C39 C40 C6 1.4(18)
C41 N1 C40 C39 176.2(12)
C1A N1 C40 C39 -13.3(19)
C41 N1 C40 C6 -2.0(12)
C1A N1 C40 C6 168.5(10)
C7 C6 C40 C39 0.1(17)
C5 C6 C40 C39 -177.4(11)
C7 C6 C40 N1 178.4(10)
C5 C6 C40 N1 1.0(12)
C4 C5 C41 C42 -3.4(16)
C6 C5 C41 C42 176.6(10)
C4 C5 C41 N1 178.3(10)
C6 C5 C41 N1 -1.7(12)
C40 N1 C41 C5 2.3(12)
C1A N1 C41 C5 -168.0(10)
C40 N1 C41 C42 -175.8(12)
C1A N1 C41 C42 13.9(19)
C3 C2 C42 C41 1.9(17)
C1 C2 C42 C41 -177.9(10)
C5 C41 C42 C2 1.4(17)
N1 C41 C42 C2 179.3(11)
C40 N1 C1A C2A 75.3(15)
C41 N1 C1A C2A -116.0(13)
N1 C1A C2A C3A -170.6(11)
C1A C2A C3A C4A 70.7(16)
C37 N2 C1B C2B 80.8(14)
C36 N2 C1B C2B -97.7(13)
N2 C1B C2B C3B 179.4(11)
C1B C2B C3B C4B 168.6(12)
C33 N3 C1C C2C -98.4(13)
C32 N3 C1C C2C 78.9(13)
N3 C1C C2C C3C 71.8(13)
C1C C2C C3C C4C -178.0(10)
